data_7117936
loop_
_publ_author_name
'Suszko, P.R.'
'Allcock, H.R.'
'Whittle, R.R.'

_publ_section_title
;
 Synthesis of a Di-iron-spirocyclotriphosphazene and a
 Tri-iron-cluster-cyclotriphosphazene
;
_journal_name_full
;
Journal of the Chemical Society. Chemical Communications (1972-)
;
_journal_page_first 1344
_journal_page_last 1344
_journal_volume 1982
_journal_year 1982
_chemical_formula_sum 'C8 Cl4 Fe2 N3 O8 P3'
_chemical_name_systematic 'N3 P3 Cl4 (Fe (C O)4)2'
_space_group_IT_number 4
_symmetry_space_group_name_Hall 'P 2yb'
_symmetry_space_group_name_H-M 'P 1 21 1'
_cell_angle_alpha 90
_cell_angle_beta 97.22
_cell_angle_gamma 90
_cell_formula_units_Z 4
_cell_length_a 8.15
_cell_length_b 16.723
_cell_length_c 15.556
_cell_volume 2103.354
_citation_journal_id_ASTM JCCCAT
_cod_data_source_file Suszko_JCCCAT_1982_317.cif
_cod_data_source_block C8Cl4Fe2N3O8P3
_cod_database_code 7117936

loop_
_symmetry_equiv_pos_as_xyz
x,y,z
-x,y+1/2,-z

loop_
_atom_site_label
_atom_site_type_symbol
_atom_site_fract_x
_atom_site_fract_y
_atom_site_fract_z
_atom_site_occupancy
_atom_site_U_iso_or_equiv
O6 O-2 0.456 0.2257 0.7382 1 0.0
N4 N -0.721 0.414 0.559 1 0.0
C11 C+2 -0.854 0.497 0.711 1 0.0
C2 C+2 -0.017 0 0.982 1 0.0
O4 O-2 0.134 -0.1558 0.8226 1 0.0
N1 N 0.004 0.19 0.871 1 0.0
Cl5 Cl -0.8088 0.2466 0.5263 1 0.0
C7 C+2 0.49 0.077 0.889 1 0.0
O7 O-2 0.604 0.0692 0.9349 1 0.0
P3 P 0.2148 0.2411 1.0402 1 0.0
Cl3 Cl 0.1713 0.2098 1.1596 1 0.0
O5 O-2 0.029 0.1108 0.6652 1 0.0
O9 O-2 -0.285 0.5215 0.8035 1 0.0
C6 C+2 0.403 0.168 0.764 1 0.0
O12 O-2 -0.706 0.6452 0.8573 1 0.0
Cl6 Cl -0.7864 0.3628 0.3766 1 0.0
Fe4 Fe -0.6046 0.5966 0.5983 1 0.0
O15 O-2 -0.956 0.5821 0.5265 1 0.0
C13 C+2 -0.382 0.613 0.63 1 0.0
C4 C+2 0.112 -0.093 0.858 1 0.0
Fe1 Fe 0.1016 0 0.8987 1 0.0
O16 O-2 -0.671 0.756 0.6748 1 0.0
C12 C+2 -0.679 0.592 0.813 1 0.0
P6 P -0.3539 0.3621 0.5534 1 0.0
C5 C+2 0.14 0.098 0.716 1 0.0
O11 O-2 -0.989 0.4822 0.6852 1 0.0
O2 O-2 -0.1 0.001 1.0406 1 0.0
P2 P -0.0469 0.2647 0.9152 1 0.0
P1 P 0.1602 0.1322 0.9023 1 0.0
P5 P -0.6821 0.3437 0.4986 1 0.0
Cl4 Cl 0.4058 0.3137 1.0697 1 0.0
O1 O-2 0.385 -0.0375 1.027 1 0.0
O13 O-2 -0.251 0.6236 0.6444 1 0.0
C16 C+2 -0.637 0.693 0.641 1 0.0
Cl1 Cl -0.0826 0.3557 0.8338 1 0.0
O8 O-2 0.43 -0.0581 0.7197 1 0.0
N6 N -0.396 0.43 0.615 1 0.0
O3 O-2 -0.206 0.0344 0.7826 1 0.0
Fe2 Fe 0.3072 0.0815 0.8029 1 0.0
O10 O-2 -0.641 0.361 0.8411 1 0.0
O14 O-2 -0.534 0.6039 0.4201 1 0.0
C8 C+2 0.382 0.001 0.748 1 0.0
P4 P -0.5814 0.4669 0.6148 1 0.0
C10 C+2 -0.642 0.421 0.805 1 0.0
C15 C+2 -0.82 0.588 0.559 1 0.0
N5 N -0.501 0.316 0.497 1 0.0
C9 C+2 -0.419 0.518 0.779 1 0.0
Cl2 Cl -0.2756 0.2521 0.9467 1 0.0
C3 C+2 -0.085 0.02 0.822 1 0.0
Fe3 Fe -0.6389 0.5076 0.7436 1 0.0
C14 C+2 -0.567 0.605 0.489 1 0.0
N3 N 0.263 0.166 0.993 1 0.0
Cl8 Cl -0.2138 0.2794 0.618 1 0.0
C1 C+2 0.277 -0.02 0.976 1 0.0
Cl7 Cl -0.1944 0.4032 0.4758 1 0.0
N2 N 0.068 0.298 1.003 1 0.0
